data_2311211
loop_
_publ_author_name
'Mague, Joel T.'
'Akkurt, Mehmet'
'Mohamed, Shaaban K.'
'El-Saghier, Ahmed M M'
'Albayati, Mustafa R.'

_publ_section_title
;
 2,2'-[(1,3,4-Thia-diazole-2,5-di-yl)bis-(sulfanedi-yl)]diaceto-nitrile.
;
_journal_coeditor_code HG5363
_journal_issue 'Pt 12'
_journal_name_full 'Acta crystallographica. Section E, Structure reports online'
_journal_page_first o1855
_journal_paper_doi 10.1107/S1600536813032194
_journal_volume 69
_journal_year 2013
_chemical_formula_iupac 'C6 H4 N4 S3'
_chemical_formula_moiety 'C6 H4 N4 S3'
_chemical_formula_sum 'C6 H4 N4 S3'
_chemical_formula_weight 228.34
_chemical_name_systematic
;
2,2'-[(1,3,4-Thiadiazole-2,5-diyl)bis(sulfanediyl)]diacetonitrile
;
_space_group_IT_number 14
_space_group_name_Hall '-P 2ybc'
_space_group_name_H-M_alt 'P 1 21/c 1'
_symmetry_cell_setting monoclinic
_symmetry_space_group_name_Hall '-P 2ybc'
_symmetry_space_group_name_H-M 'P 1 21/c 1'
_atom_sites_solution_hydrogens geom
_cell_angle_alpha 90
_cell_angle_beta 104.3810(11)
_cell_angle_gamma 90
_cell_formula_units_Z 4
_cell_length_a 8.5305(7)
_cell_length_b 14.2102(11)
_cell_length_c 7.8803(6)
_cell_measurement_reflns_used 9961
_cell_measurement_temperature 150.(2)
_cell_measurement_theta_max 29.0665
_cell_measurement_theta_min 2.8516
_cell_volume 925.32(13)
_computing_cell_refinement '<i>SAINT</i> (Bruker, 2013)'
_computing_data_collection '<i>APEX2</i> (Bruker, 2013)'
_computing_data_reduction '<i>SAINT</i> (Bruker, 2013)'
_computing_molecular_graphics 'ORTEP-3 for Windows (Farrugia, 2012)'
_computing_publication_material 'WinGX (Farrugia, 2012) and PLATON (Spek, 2009)'
_computing_structure_refinement '<i>SHELXL2013</i> (Sheldrick, 2008)'
_computing_structure_solution '<i>SHELXT</i> (Sheldrick, 2008)'
_diffrn_ambient_temperature 150.(2)
_diffrn_detector_area_resol_mean 8.3660
_diffrn_measured_fraction_theta_full 0.993
_diffrn_measured_fraction_theta_max 0.983
_diffrn_measurement_device_type 'Bruker SMART APEX CCD'
_diffrn_measurement_method '\f and \w scans'
_diffrn_radiation_monochromator graphite
_diffrn_radiation_type MoK\a
_diffrn_radiation_wavelength 0.71073
_diffrn_reflns_av_R_equivalents 0.0403
_diffrn_reflns_av_sigmaI/netI 0.0249
_diffrn_reflns_limit_h_max 11
_diffrn_reflns_limit_h_min -11
_diffrn_reflns_limit_k_max 19
_diffrn_reflns_limit_k_min -19
_diffrn_reflns_limit_l_max 10
_diffrn_reflns_limit_l_min -10
_diffrn_reflns_number 16625
_diffrn_reflns_reduction_process
;
;
_diffrn_reflns_theta_full 28.75
_diffrn_reflns_theta_max 29.14
_diffrn_reflns_theta_min 2.46
_exptl_absorpt_coefficient_mu 0.755
_exptl_absorpt_correction_T_max 0.96
_exptl_absorpt_correction_T_min 0.82
_exptl_absorpt_correction_type multi-scan
_exptl_absorpt_process_details '(<i>SADABS</i>; Bruker, 2013)'
_exptl_crystal_colour 'pale gold'
_exptl_crystal_density_diffrn 1.639
_exptl_crystal_density_method 'Not Measured'
_exptl_crystal_description column
_exptl_crystal_F_000 464
_exptl_crystal_size_max 0.240
_exptl_crystal_size_mid 0.080
_exptl_crystal_size_min 0.060
_refine_diff_density_max 0.560
_refine_diff_density_min -0.242
_refine_ls_extinction_method none
_refine_ls_goodness_of_fit_ref 1.054
_refine_ls_hydrogen_treatment constr
_refine_ls_matrix_type full
_refine_ls_number_parameters 118
_refine_ls_number_reflns 2450
_refine_ls_number_restraints 0
_refine_ls_restrained_S_all 1.054
_refine_ls_R_factor_all 0.0343
_refine_ls_R_factor_gt 0.0288
_refine_ls_shift/su_max 0.000
_refine_ls_shift/su_mean 0.000
_refine_ls_structure_factor_coef Fsqd
_refine_ls_weighting_details 'W=1/[\S^2^(FO^2^)+(0.0348P)^2^+0.4414P] Where P=(FO^2^+2FC^2^)/3'
_refine_ls_weighting_scheme calc
_refine_ls_wR_factor_gt 0.0695
_refine_ls_wR_factor_ref 0.0743
_reflns_number_gt 2155
_reflns_number_total 2450
_reflns_threshold_expression I>2\s(I)
_cod_data_source_file hg5363sup1.cif
_cod_data_source_block I
_cod_original_sg_symbol_H-M 'P 21/c'
_cod_database_code 2311211

loop_
_symmetry_equiv_pos_site_id
_symmetry_equiv_pos_as_xyz
1 x,y,z
2 -x,1/2+y,1/2-z
3 -x,-y,-z
4 x,1/2-y,1/2+z

loop_
_atom_site_aniso_label
_atom_site_aniso_U_11
_atom_site_aniso_U_22
_atom_site_aniso_U_33
_atom_site_aniso_U_12
_atom_site_aniso_U_13
_atom_site_aniso_U_23
S1 0.0170(2) 0.0195(2) 0.0210(2) -0.00040(10) 0.00010(10) 0.00250(10)
S2 0.0207(2) 0.0212(2) 0.0224(2) -0.00410(10) -0.00070(10) 0.00150(10)
S3 0.0205(2) 0.0189(2) 0.0243(2) -0.00200(10) 0.00290(10) -0.00060(10)
N1 0.0195(6) 0.0210(6) 0.0302(7) -0.0028(5) 0.0006(5) 0.0037(5)
N2 0.0185(6) 0.0212(6) 0.0274(7) -0.0031(5) 0.0012(5) 0.0025(5)
N3 0.0310(7) 0.0273(7) 0.0261(7) -0.0034(6) 0.0042(6) 0.0016(6)
N4 0.0244(7) 0.0490(9) 0.0352(8) 0.0019(7) 0.0031(6) -0.0032(7)
C1 0.0195(7) 0.0175(6) 0.0194(7) -0.0010(5) 0.0050(5) 0.0017(5)
C2 0.0156(6) 0.0217(7) 0.0164(6) -0.0014(5) 0.0043(5) 0.0004(5)
C3 0.0232(7) 0.0173(7) 0.0260(8) 0.0014(5) 0.0051(6) 0.0023(6)
C4 0.0202(7) 0.0180(7) 0.0265(8) -0.0026(5) 0.0025(6) 0.0041(6)
C5 0.0233(7) 0.0272(8) 0.0187(7) -0.0049(6) 0.0000(5) -0.0028(6)
C6 0.0187(7) 0.0299(8) 0.0215(7) -0.0047(6) -0.0026(6) 0.0009(6)

loop_
_atom_site_type_symbol
_atom_site_label
_atom_site_fract_x
_atom_site_fract_y
_atom_site_fract_z
_atom_site_U_iso_or_equiv
_atom_site_thermal_displace_type
_atom_site_calc_flag
_atom_site_refinement_flags
_atom_site_occupancy
S S1 0.24557(4) 0.24679(2) 0.77612(5) 0.01990(10) Uani d . 1.000
S S2 0.35261(4) 0.45127(3) 0.80614(5) 0.02250(10) Uani d . 1.000
S S3 -0.02136(4) 0.11179(3) 0.59651(5) 0.02170(10) Uani d . 1.000
N N1 0.07063(16) 0.38153(9) 0.61222(18) 0.0246(4) Uani d . 1.000
N N2 -0.01784(15) 0.29982(9) 0.56140(18) 0.0232(4) Uani d . 1.000
N N3 0.31454(18) 0.46664(10) 0.33409(18) 0.0286(4) Uani d . 1.000
N N4 -0.40861(18) 0.23221(12) 0.5806(2) 0.0370(5) Uani d . 1.000
C C1 0.20800(17) 0.36440(10) 0.72254(19) 0.0188(4) Uani d . 1.000
C C2 0.05731(17) 0.22555(10) 0.63639(18) 0.0178(4) Uani d . 1.000
C C3 0.29143(18) 0.53720(10) 0.6312(2) 0.0223(4) Uani d . 1.000
C C4 0.30417(18) 0.49844(10) 0.4636(2) 0.0222(4) Uani d . 1.000
C C5 -0.20837(18) 0.14204(11) 0.4383(2) 0.0240(4) Uani d . 1.000
C C6 -0.32061(18) 0.19370(11) 0.5168(2) 0.0247(4) Uani d . 1.000
H H3A 0.17830 0.55670 0.62240 0.0270 Uiso c RU 1.000
H H3B 0.36100 0.59370 0.65920 0.0270 Uiso c RU 1.000
H H5A -0.18280 0.18080 0.34420 0.0290 Uiso c RU 1.000
H H5B -0.26140 0.08360 0.38420 0.0290 Uiso c RU 1.000

loop_
_atom_type_symbol
_atom_type_description
_atom_type_scat_dispersion_real
_atom_type_scat_dispersion_imag
_atom_type_scat_source
C C 0.0033 0.0016 ' International Tables Vol C Tables 4.2.6.8 and 6.1.1.4'
H H 0.0000 0.0000 ' International Tables Vol C Tables 4.2.6.8 and 6.1.1.4'
N N 0.0061 0.0033 ' International Tables Vol C Tables 4.2.6.8 and 6.1.1.4'
S S 0.1246 0.1234 ' International Tables Vol C Tables 4.2.6.8 and 6.1.1.4'

loop_
_geom_angle_atom_site_label_1
_geom_angle_atom_site_label_2
_geom_angle_atom_site_label_3
_geom_angle
_geom_angle_publ_flag
C1 S1 C2 85.82(7) no
C1 S2 C3 98.35(7) no
C2 S3 C5 97.88(7) no
N2 N1 C1 111.85(12) no
N1 N2 C2 112.14(13) no
S1 C1 S2 121.11(9) no
S1 C1 N1 115.19(11) no
S2 C1 N1 123.63(11) no
S1 C2 S3 121.93(8) no
S1 C2 N2 114.99(11) no
S3 C2 N2 123.07(11) no
S2 C3 C4 111.14(10) no
N3 C4 C3 178.79(16) no
S3 C5 C6 112.64(11) no
N4 C6 C5 178.33(17) no
S2 C3 H3A 109.00 no
S2 C3 H3B 109.00 no
C4 C3 H3A 109.00 no
C4 C3 H3B 109.00 no
H3A C3 H3B 108.00 no
S3 C5 H5A 109.00 no
S3 C5 H5B 109.00 no
C6 C5 H5A 109.00 no
C6 C5 H5B 109.00 no
H5A C5 H5B 108.00 no

loop_
_geom_bond_atom_site_label_1
_geom_bond_atom_site_label_2
_geom_bond_distance
_geom_bond_publ_flag
S1 C1 1.7340(15) no
S1 C2 1.7333(15) no
S2 C1 1.7538(15) no
S2 C3 1.8184(15) no
S3 C2 1.7486(15) no
S3 C5 1.8155(16) no
N1 N2 1.3885(19) no
N1 C1 1.297(2) no
N2 C2 1.2984(19) no
N3 C4 1.140(2) no
N4 C6 1.142(2) no
C3 C4 1.460(2) no
C5 C6 1.460(2) no
C3 H3A 0.9900 no
C3 H3B 0.9900 no
C5 H5A 0.9900 no
C5 H5B 0.9900 no

loop_
_geom_hbond_atom_site_label_D
_geom_hbond_atom_site_label_H
_geom_hbond_atom_site_label_A
_geom_hbond_site_symmetry_A
_geom_hbond_distance_DH
_geom_hbond_distance_HA
_geom_hbond_distance_DA
_geom_hbond_angle_DHA
_geom_hbond_publ_flag
C3 H3A N1 3_566 0.99 2.60 3.407(2) 139 yes
C5 H5B N3 2_545 0.99 2.35 3.267(2) 153 yes

loop_
_geom_torsion_atom_site_label_1
_geom_torsion_atom_site_label_2
_geom_torsion_atom_site_label_3
_geom_torsion_atom_site_label_4
_geom_torsion
_geom_torsion_publ_flag
C2 S1 C1 S2 -177.61(10) no
C2 S1 C1 N1 -0.51(12) no
C1 S1 C2 S3 179.01(10) no
C1 S1 C2 N2 0.61(12) no
C3 S2 C1 S1 153.44(9) no
C3 S2 C1 N1 -23.41(15) no
C1 S2 C3 C4 -60.50(12) no
C5 S3 C2 S1 -177.66(9) no
C5 S3 C2 N2 0.62(14) no
C2 S3 C5 C6 -68.78(12) no
C1 N1 N2 C2 0.16(19) no
N2 N1 C1 S1 0.32(17) no
N2 N1 C1 S2 177.33(11) no
N1 N2 C2 S1 -0.57(17) no
N1 N2 C2 S3 -178.96(11) no
